data_4083668
loop_
_publ_author_name
'Dost\'al, Libor'
'Nov\'ak, Petr'
'Jambor, Roman'
'R\%u\<zi\<cka, Ale\<s'
'C\'isa\<rov\'a, Ivana'
'Jir\'asko, Robert'
'Hole\<cek, Jaroslav'

_publ_section_title
;
 Synthesis and Structural Study of Organoantimony(III) and
 Organobismuth(III) Triflates and Cations Containing O,C,O-Pincer Type
 Ligands&#x2020;
;
_journal_issue 11
_journal_name_full Organometallics
_journal_page_first 2911
_journal_paper_doi 10.1021/om070186b
_journal_volume 26
_journal_year 2007
_chemical_formula_moiety 'C16 H25 B11 Bi1 Cl1 O2, C H12 B11, 0.5(C H2 Cl2)'
_chemical_formula_sum 'C17.5 H38 B11 Bi Cl2 O2'
_chemical_formula_weight 679.26
_chemical_name_systematic
; 
 ? 
;
_space_group_IT_number 15
_symmetry_cell_setting monoclinic
_symmetry_space_group_name_Hall '-C 2yc'
_symmetry_space_group_name_H-M 'C 1 2/c 1'
_atom_sites_solution_hydrogens geom
_atom_sites_solution_primary direct
_atom_sites_solution_secondary difmap
_audit_creation_method SHELXL-97
_cell_angle_alpha 90.00
_cell_angle_beta 100.13
_cell_angle_gamma 90.00
_cell_formula_units_Z 8
_cell_length_a 19.906
_cell_length_b 12.971
_cell_length_c 22.153
_cell_measurement_reflns_used 37145
_cell_measurement_temperature 150(1)
_cell_measurement_theta_max 27.5
_cell_measurement_theta_min 1
_cell_volume 5630.754
_computing_cell_refinement 'COLLECT and DENZO'
_computing_data_collection 'COLLECT (Hooft, 1998) and DENZO (Otwinowski & Minor, 1997)'
_computing_data_reduction 'COLLECT and DENZO'
_computing_structure_refinement 'SHELXL-97 (Sheldrick, 1997)'
_computing_structure_solution 'SIR92 (Altomare et al., 1994)'
_diffrn_ambient_temperature 150(1)
_diffrn_detector_area_resol_mean 9.091
_diffrn_measured_fraction_theta_full 0.969
_diffrn_measured_fraction_theta_max 0.969
_diffrn_measurement_device_type 'Bruker Nonius KappaCCD area detector'
_diffrn_measurement_method '\f and \w scans to fill the Ewald sphere'
_diffrn_radiation_monochromator graphite
_diffrn_radiation_source 'fine-focus sealed tube'
_diffrn_radiation_type MoK\a
_diffrn_radiation_wavelength 0.71073
_diffrn_reflns_av_R_equivalents 0.1495
_diffrn_reflns_av_sigmaI/netI 0.0661
_diffrn_reflns_limit_h_max 25
_diffrn_reflns_limit_h_min -25
_diffrn_reflns_limit_k_max 16
_diffrn_reflns_limit_k_min -14
_diffrn_reflns_limit_l_max 28
_diffrn_reflns_limit_l_min -28
_diffrn_reflns_number 36169
_diffrn_reflns_theta_full 27.50
_diffrn_reflns_theta_max 27.50
_diffrn_reflns_theta_min 1.87
_exptl_absorpt_coefficient_mu 7.168
_exptl_absorpt_correction_T_max 0.274
_exptl_absorpt_correction_T_min 0.086
_exptl_absorpt_correction_type integration
_exptl_absorpt_process_details
;
Gaussian integration (Coppens, 1970)
;
_exptl_crystal_colour colourless
_exptl_crystal_density_diffrn 1.725
_exptl_crystal_density_method 'not measured'
_exptl_crystal_description prism
_exptl_crystal_F_000 2853
_exptl_crystal_size_max 0.25
_exptl_crystal_size_mid 0.25
_exptl_crystal_size_min 0.19
_refine_diff_density_max 3.871
_refine_diff_density_min -2.533
_refine_diff_density_rms 0.385
_refine_ls_extinction_coef Maxus
_refine_ls_extinction_method none
_refine_ls_goodness_of_fit_ref 1.125
_refine_ls_hydrogen_treatment constr
_refine_ls_matrix_type full
_refine_ls_number_parameters 303
_refine_ls_number_reflns 6274
_refine_ls_number_restraints 0
_refine_ls_restrained_S_all 1.125
_refine_ls_R_factor_all 0.0633
_refine_ls_R_factor_gt 0.0485
_refine_ls_shift/su_max 0.000
_refine_ls_shift/su_mean 0.000
_refine_ls_structure_factor_coef Fsqd
_refine_ls_weighting_details 'calc w=1/[\s^2^(Fo^2^)+(0.0722P)^2^+71.0868P] where P=(Fo^2^+2Fc^2^)/3'
_refine_ls_weighting_scheme calc
_refine_ls_wR_factor_gt 0.1222
_refine_ls_wR_factor_ref 0.1441
_reflns_number_gt 5249
_reflns_number_total 6274
_reflns_threshold_expression >2sigma(I)
_cod_data_source_file om070186b.cif
_cod_data_source_block pn061018Bi1
_cod_depositor_comments
;

2021-04-11
Z value and formula fixed to values more according to usual
chemical conventions.                 miguel
;
_cod_original_formula_sum 'C35 H76 B22 Bi2 Cl4 O4'
_cod_original_formula_weight 1358.52
_cod_original_formula_moiety '2(C16 H25 B11 Bi1 Cl1 O2), 2(C H12 B11), C H2 Cl2''
_cod_original_formula_units_Z 4
_cod_original_cell_volume 5630.7
_cod_original_sg_symbol_H-M 'C 2/c'
_cod_database_code 4083668

loop_
_symmetry_equiv_pos_as_xyz
'x, y, z'
'-x, y, -z+1/2'
'x+1/2, y+1/2, z'
'-x+1/2, y+1/2, -z+1/2'
'-x, -y, -z'
'x, -y, z-1/2'
'-x+1/2, -y+1/2, -z'
'x+1/2, -y+1/2, z-1/2'

loop_
_atom_site_label
_atom_site_type_symbol
_atom_site_fract_x
_atom_site_fract_y
_atom_site_fract_z
_atom_site_U_iso_or_equiv
_atom_site_adp_type
_atom_site_occupancy
_atom_site_symmetry_multiplicity
_atom_site_calc_flag
_atom_site_refinement_flags
Bi1 Bi 0.129474(12) 0.222192(18) 0.149184(11) 0.01289(11) Uani 1 1 d .
Cl1 Cl 0.25153(9) 0.18441(16) 0.19127(8) 0.0236(4) Uani 1 1 d .
O2 O 0.1625(3) 0.3893(4) 0.1192(2) 0.0140(10) Uani 1 1 d .
C5 C 0.1659(4) 0.2939(6) -0.0367(4) 0.0216(16) Uani 1 1 d .
H5 H 0.1754 0.3548 -0.0583 0.026 Uiso 1 1 d R
C17 C 0.1357(5) 0.2254(7) 0.4667(5) 0.036(2) Uani 1 1 d .
H17 H 0.1583 0.1782 0.5063 0.044 Uiso 1 1 d R
C3 C 0.1514(4) 0.1100(6) -0.0337(4) 0.0251(17) Uani 1 1 d .
H3 H 0.1504 0.0442 -0.0537 0.030 Uiso 1 1 d R
C2 C 0.1411(4) 0.1158(6) 0.0258(3) 0.0209(16) Uani 1 1 d .
O1 O 0.1127(3) 0.0443(4) 0.1189(2) 0.0205(11) Uani 1 1 d .
C9 C 0.1519(5) -0.1238(7) 0.1632(4) 0.033(2) Uani 1 1 d .
H9A H 0.1398 -0.1805 0.1870 0.039 Uiso 1 1 d R
H9B H 0.1934 -0.0930 0.1840 0.039 Uiso 1 1 d R
H9C H 0.1583 -0.1483 0.1237 0.039 Uiso 1 1 d R
B24 B 0.1555(4) 0.3850(7) 0.3845(4) 0.0206(17) Uani 1 1 d .
H24 H 0.1908 0.4420 0.3706 0.025 Uiso 1 1 d R
C6 C 0.1558(4) 0.3014(5) 0.0233(3) 0.0153(14) Uani 1 1 d .
C1 C 0.1432(4) 0.2125(5) 0.0541(3) 0.0163(14) Uani 1 1 d .
C16 C 0.1643(5) 0.4479(6) 0.2206(4) 0.033(2) Uani 1 1 d .
H16A H 0.1709 0.5056 0.2481 0.040 Uiso 1 1 d R
H16B H 0.1979 0.3961 0.2344 0.040 Uiso 1 1 d R
H16C H 0.1195 0.4197 0.2196 0.040 Uiso 1 1 d R
C14 C 0.2450(6) 0.5190(11) 0.1574(6) 0.062(4) Uani 1 1 d .
H14A H 0.2541 0.5797 0.1823 0.075 Uiso 1 1 d R
H14B H 0.2504 0.5344 0.1162 0.075 Uiso 1 1 d R
H14C H 0.2763 0.4654 0.1738 0.075 Uiso 1 1 d R
C4 C 0.1639(5) 0.1976(6) -0.0650(4) 0.0242(17) Uani 1 1 d .
H4 H 0.1707 0.1924 -0.1067 0.029 Uiso 1 1 d R
B27 B 0.0210(5) 0.3305(7) 0.4000(5) 0.0252(19) Uani 1 1 d .
H27 H -0.0331 0.3523 0.3952 0.030 Uiso 1 1 d R
C13 C 0.1731(4) 0.4824(6) 0.1580(3) 0.0198(15) Uani 1 1 d .
B19 B 0.1786(4) 0.2661(6) 0.4118(4) 0.0112(14) Uani 1 1 d .
H19 H 0.2325 0.2442 0.4155 0.013 Uiso 1 1 d R
B23 B 0.1580(5) 0.3544(7) 0.4623(4) 0.0244(19) Uani 1 1 d .
H23 H 0.1948 0.3909 0.4990 0.029 Uiso 1 1 d R
C12 C 0.1564(4) 0.4037(5) 0.0539(3) 0.0175(15) Uani 1 1 d .
H12A H 0.1149 0.4401 0.0386 0.021 Uiso 1 1 d R
H12B H 0.1946 0.4430 0.0456 0.021 Uiso 1 1 d R
C10 C 0.0281(6) -0.0903(10) 0.1241(6) 0.061(4) Uani 1 1 d .
H10A H 0.0170 -0.1477 0.1478 0.073 Uiso 1 1 d R
H10B H 0.0312 -0.1132 0.0835 0.073 Uiso 1 1 d R
H10C H -0.0068 -0.0388 0.1218 0.073 Uiso 1 1 d R
C11 C 0.0885(6) 0.0000(7) 0.2169(4) 0.039(2) Uani 1 1 d .
H11A H 0.0772 -0.0542 0.2429 0.046 Uiso 1 1 d R
H11B H 0.0528 0.0507 0.2113 0.046 Uiso 1 1 d R
H11C H 0.1306 0.0317 0.2356 0.046 Uiso 1 1 d R
B29 B 0.0706(4) 0.3714(7) 0.3450(4) 0.0214(18) Uani 1 1 d .
H29 H 0.0496 0.4201 0.3055 0.026 Uiso 1 1 d R
B20 B 0.1193(5) 0.1736(7) 0.3918(4) 0.0221(18) Uani 1 1 d .
H20 H 0.1308 0.0927 0.3827 0.027 Uiso 1 1 d R
C8 C 0.0960(4) -0.0448(6) 0.1555(4) 0.0252(18) Uani 1 1 d .
B26 B 0.0485(5) 0.2387(8) 0.3500(4) 0.0247(19) Uani 1 1 d .
H26 H 0.0126 0.2001 0.3136 0.030 Uiso 1 1 d R
B25 B 0.1314(5) 0.2720(6) 0.3400(4) 0.0195(17) Uani 1 1 d .
H25 H 0.1502 0.2554 0.2973 0.023 Uiso 1 1 d R
C7 C 0.1299(5) 0.0192(6) 0.0601(4) 0.0263(18) Uani 1 1 d .
H7A H 0.0938 -0.0205 0.0366 0.032 Uiso 1 1 d R
H7B H 0.1712 -0.0205 0.0666 0.032 Uiso 1 1 d R
C15 C 0.1200(6) 0.5632(7) 0.1338(5) 0.047(3) Uani 1 1 d .
H15A H 0.1269 0.6238 0.1590 0.056 Uiso 1 1 d R
H15B H 0.0752 0.5360 0.1344 0.056 Uiso 1 1 d R
H15C H 0.1241 0.5805 0.0925 0.056 Uiso 1 1 d R
Cl2 Cl 0.07015(14) 0.6988(2) 0.28232(13) 0.0456(6) Uani 1 1 d .
B28 B 0.0868(4) 0.4224(7) 0.4211(4) 0.0221(18) Uani 1 1 d .
H28 H 0.0767 0.5035 0.4309 0.026 Uiso 1 1 d R
B21 B 0.0502(5) 0.2083(7) 0.4288(5) 0.0252(19) Uani 1 1 d .
H21 H 0.0162 0.1504 0.4437 0.030 Uiso 1 1 d R
C18 C 0.0000 0.6260(11) 0.2500 0.060(5) Uani 1 2 d S
H18 H 0.0129 0.5818 0.2186 0.072 Uiso 1 1 d R
B22 B 0.0735(5) 0.3212(8) 0.4724(4) 0.028(2) Uani 1 1 d .
H22 H 0.0539 0.3372 0.5149 0.034 Uiso 1 1 d R

loop_
_atom_site_aniso_label
_atom_site_aniso_U_11
_atom_site_aniso_U_22
_atom_site_aniso_U_33
_atom_site_aniso_U_23
_atom_site_aniso_U_13
_atom_site_aniso_U_12
Bi1 0.01002(16) 0.01244(16) 0.01592(15) 0.00272(9) 0.00147(10) -0.00026(10)
Cl1 0.0143(9) 0.0284(10) 0.0266(9) 0.0086(7) -0.0003(7) 0.0045(8)
O2 0.018(3) 0.009(2) 0.014(2) -0.0011(18) -0.0010(19) -0.002(2)
C5 0.023(4) 0.021(4) 0.021(4) 0.005(3) 0.003(3) -0.004(3)
C17 0.033(5) 0.038(6) 0.036(5) 0.006(4) 0.002(4) -0.007(4)
C3 0.029(4) 0.019(4) 0.028(4) -0.009(3) 0.007(3) 0.000(3)
C2 0.018(4) 0.017(4) 0.027(4) 0.003(3) 0.001(3) -0.004(3)
O1 0.018(3) 0.016(3) 0.028(3) 0.003(2) 0.004(2) -0.002(2)
C9 0.037(5) 0.024(4) 0.041(5) 0.012(4) 0.017(4) 0.014(4)
B24 0.013(4) 0.015(4) 0.033(5) -0.001(3) 0.005(3) 0.002(3)
C6 0.015(3) 0.011(3) 0.019(3) -0.001(3) -0.002(3) -0.003(3)
C1 0.010(3) 0.018(4) 0.020(3) -0.001(3) 0.001(3) 0.000(3)
C16 0.060(6) 0.017(4) 0.021(4) -0.001(3) 0.003(4) -0.009(4)
C14 0.053(7) 0.078(9) 0.064(7) -0.046(7) 0.033(6) -0.047(7)
C4 0.030(5) 0.024(4) 0.019(4) -0.003(3) 0.003(3) 0.001(4)
B27 0.011(4) 0.022(4) 0.041(5) -0.014(4) 0.003(4) 0.000(4)
C13 0.025(4) 0.016(3) 0.019(3) -0.003(3) 0.004(3) -0.008(3)
B19 0.006(3) 0.009(3) 0.018(4) 0.004(3) 0.000(3) 0.002(3)
B23 0.019(4) 0.026(5) 0.025(4) -0.004(4) -0.004(3) 0.001(4)
C12 0.024(4) 0.012(3) 0.017(3) 0.002(3) 0.007(3) -0.002(3)
C10 0.032(6) 0.061(8) 0.085(9) 0.037(7) -0.004(6) -0.025(6)
C11 0.061(7) 0.014(4) 0.048(6) 0.010(4) 0.029(5) 0.007(4)
B29 0.015(4) 0.020(4) 0.027(4) 0.001(3) -0.004(3) 0.005(3)
B20 0.018(4) 0.018(4) 0.030(4) -0.001(4) 0.004(3) -0.005(4)
C8 0.024(4) 0.012(3) 0.039(5) 0.013(3) 0.003(3) -0.003(3)
B26 0.011(4) 0.031(5) 0.030(5) -0.009(4) -0.003(4) 0.007(4)
B25 0.015(4) 0.019(4) 0.024(4) 0.005(3) 0.005(3) 0.001(3)
C7 0.029(5) 0.021(4) 0.030(4) -0.005(3) 0.009(3) -0.010(4)
C15 0.082(9) 0.020(4) 0.035(5) -0.008(4) 0.006(5) 0.023(5)
Cl2 0.0326(13) 0.0439(13) 0.0576(15) -0.0098(12) 0.0006(11) -0.0054(11)
B28 0.012(4) 0.019(4) 0.035(5) -0.006(4) 0.001(3) 0.000(3)
B21 0.015(4) 0.027(5) 0.036(5) -0.004(4) 0.011(4) -0.003(4)
C18 0.025(7) 0.023(7) 0.131(16) 0.000 0.008(9) 0.000
B22 0.026(5) 0.031(5) 0.028(5) -0.009(4) 0.009(4) -0.009(4)

loop_
_atom_type_symbol
_atom_type_description
_atom_type_scat_dispersion_real
_atom_type_scat_dispersion_imag
_atom_type_scat_source
C C 0.0033 0.0016 'International Tables Vol C Tables 4.2.6.8 and 6.1.1.4'
H H 0.0000 0.0000 'International Tables Vol C Tables 4.2.6.8 and 6.1.1.4'
Bi Bi -4.1077 10.2566 'International Tables Vol C Tables 4.2.6.8 and 6.1.1.4'
Cl Cl 0.1484 0.1585 'International Tables Vol C Tables 4.2.6.8 and 6.1.1.4'
B B 0.0013 0.0007 'International Tables Vol C Tables 4.2.6.8 and 6.1.1.4'
O O 0.0106 0.0060 'International Tables Vol C Tables 4.2.6.8 and 6.1.1.4'

loop_
_geom_angle_atom_site_label_1
_geom_angle_atom_site_label_2
_geom_angle_atom_site_label_3
_geom_angle
_geom_angle_site_symmetry_1
C1 Bi1 O2 72.3(2) .
C1 Bi1 O1 73.1(2) .
O2 Bi1 O1 145.24(17) .
C1 Bi1 Cl1 94.0(2) .
O2 Bi1 Cl1 89.12(13) .
O1 Bi1 Cl1 89.64(14) .
C12 O2 C13 117.1(5) .
C12 O2 Bi1 114.6(4) .
C13 O2 Bi1 126.7(4) .
C6 C5 C4 119.8(7) .
C6 C5 H5 119.7 .
C4 C5 H5 120.5 .
B19 C17 B23 59.5(5) .
B19 C17 B20 58.4(5) .
B23 C17 B20 108.8(7) .
B19 C17 B21 105.2(7) .
B23 C17 B21 109.1(7) .
B20 C17 B21 60.3(5) .
B19 C17 B22 106.3(7) .
B23 C17 B22 61.2(6) .
B20 C17 B22 108.5(7) .
B21 C17 B22 59.8(6) .
B19 C17 H17 124.2 .
B23 C17 H17 120.6 .
B20 C17 H17 121.3 .
B21 C17 H17 122.0 .
B22 C17 H17 121.7 .
C2 C3 C4 120.6(7) .
C2 C3 H3 119.9 .
C4 C3 H3 119.5 .
C3 C2 C1 118.8(7) .
C3 C2 C7 120.1(7) .
C1 C2 C7 121.1(7) .
C7 O1 C8 115.5(6) .
C7 O1 Bi1 115.1(4) .
C8 O1 Bi1 128.8(5) .
C8 C9 H9A 109.5 .
C8 C9 H9B 109.2 .
H9A C9 H9B 109.5 .
C8 C9 H9C 109.7 .
H9A C9 H9C 109.5 .
H9B C9 H9C 109.5 .
B19 B24 B23 59.1(5) .
B19 B24 B29 105.1(6) .
B23 B24 B29 108.7(6) .
B19 B24 B28 105.6(6) .
B23 B24 B28 60.4(5) .
B29 B24 B28 60.5(5) .
B19 B24 B25 58.5(5) .
B23 B24 B25 108.3(6) .
B29 B24 B25 60.3(5) .
B28 B24 B25 108.8(6) .
B19 B24 H24 124.5 .
B23 B24 H24 121.1 .
B29 B24 H24 122.0 .
B28 B24 H24 121.8 .
B25 B24 H24 121.3 .
C5 C6 C1 119.1(7) .
C5 C6 C12 120.7(6) .
C1 C6 C12 120.2(6) .
C6 C1 C2 121.2(7) .
C6 C1 Bi1 119.6(5) .
C2 C1 Bi1 119.1(5) .
C13 C16 H16A 109.3 .
C13 C16 H16B 108.4 .
H16A C16 H16B 109.5 .
C13 C16 H16C 110.6 .
H16A C16 H16C 109.5 .
H16B C16 H16C 109.5 .
C13 C14 H14A 109.6 .
C13 C14 H14B 109.8 .
H14A C14 H14B 109.6 .
C13 C14 H14C 108.8 .
H14A C14 H14C 109.5 .
H14B C14 H14C 109.6 .
C3 C4 C5 120.5(7) .
C3 C4 H4 119.7 .
C5 C4 H4 119.8 .
B22 B27 B21 60.3(6) .
B22 B27 B28 60.8(5) .
B21 B27 B28 109.0(7) .
B22 B27 B26 108.9(7) .
B21 B27 B26 60.4(5) .
B28 B27 B26 108.7(6) .
B22 B27 B29 109.4(6) .
B21 B27 B29 109.1(6) .
B28 B27 B29 60.4(5) .
B26 B27 B29 60.3(5) .
B22 B27 H27 121.4 .
B21 B27 H27 121.3 .
B28 B27 H27 121.2 .
B26 B27 H27 121.1 .
B29 B27 H27 120.6 .
O2 C13 C16 105.5(6) .
O2 C13 C14 106.9(7) .
C16 C13 C14 111.6(8) .
O2 C13 C15 109.9(6) .
C16 C13 C15 110.3(8) .
C14 C13 C15 112.4(9) .
B20 B19 C17 63.1(5) .
B20 B19 B24 115.0(6) .
C17 B19 B24 113.7(6) .
B20 B19 B25 62.6(5) .
C17 B19 B25 114.9(6) .
B24 B19 B25 63.6(5) .
B20 B19 B23 114.4(6) .
C17 B19 B23 61.7(5) .
B24 B19 B23 62.5(5) .
B25 B19 B23 115.3(6) .
B20 B19 H19 117.7 .
C17 B19 H19 118.4 .
B24 B19 H19 117.6 .
B25 B19 H19 117.0 .
B23 B19 H19 118.0 .
B19 B23 C17 58.8(5) .
B19 B23 B24 58.4(5) .
C17 B23 B24 107.9(6) .
B19 B23 B28 105.0(6) .
C17 B23 B28 108.5(7) .
B24 B23 B28 60.2(5) .
B19 B23 B22 105.1(6) .
C17 B23 B22 60.4(6) .
B24 B23 B22 108.2(6) .
B28 B23 B22 60.1(5) .
B19 B23 H23 124.7 .
C17 B23 H23 121.0 .
B24 B23 H23 121.7 .
B28 B23 H23 122.2 .
B22 B23 H23 122.0 .
O2 C12 C6 109.5(6) .
O2 C12 H12A 109.4 .
C6 C12 H12A 109.9 .
O2 C12 H12B 109.4 .
C6 C12 H12B 109.2 .
H12A C12 H12B 109.4 .
C8 C10 H10A 108.8 .
C8 C10 H10B 110.4 .
H10A C10 H10B 109.4 .
C8 C10 H10C 109.3 .
H10A C10 H10C 109.6 .
H10B C10 H10C 109.4 .
C8 C11 H11A 109.2 .
C8 C11 H11B 109.5 .
H11A C11 H11B 109.4 .
C8 C11 H11C 109.7 .
H11A C11 H11C 109.5 .
H11B C11 H11C 109.4 .
B24 B29 B27 106.8(6) .
B24 B29 B26 106.8(6) .
B27 B29 B26 59.8(5) .
B24 B29 B25 60.3(5) .
B27 B29 B25 106.9(6) .
B26 B29 B25 58.9(5) .
B24 B29 B28 59.9(5) .
B27 B29 B28 59.6(5) .
B26 B29 B28 107.7(6) .
B25 B29 B28 108.3(6) .
B24 B29 H29 122.2 .
B27 B29 H29 122.5 .
B26 B29 H29 122.6 .
B25 B29 H29 122.2 .
B28 B29 H29 121.2 .
B19 B20 B26 104.8(6) .
B19 B20 B25 59.0(5) .
B26 B20 B25 59.9(5) .
B19 B20 C17 58.5(5) .
B26 B20 C17 108.1(7) .
B25 B20 C17 108.1(6) .
B19 B20 B21 105.1(6) .
B26 B20 B21 60.6(6) .
B25 B20 B21 108.8(7) .
C17 B20 B21 60.1(6) .
B19 B20 H20 124.6 .
B26 B20 H20 122.4 .
B25 B20 H20 121.0 .
C17 B20 H20 121.6 .
B21 B20 H20 122.0 .
O1 C8 C9 111.1(7) .
O1 C8 C11 105.1(6) .
C9 C8 C11 110.4(7) .
O1 C8 C10 108.6(7) .
C9 C8 C10 111.5(9) .
C11 C8 C10 109.9(9) .
B25 B26 B20 60.1(5) .
B25 B26 B27 108.2(7) .
B20 B26 B27 107.5(7) .
B25 B26 B21 108.7(6) .
B20 B26 B21 60.2(5) .
B27 B26 B21 59.6(6) .
B25 B26 B29 60.5(5) .
B20 B26 B29 108.2(6) .
B27 B26 B29 59.9(5) .
B21 B26 B29 108.1(6) .
B25 B26 H26 121.4 .
B20 B26 H26 121.6 .
B27 B26 H26 122.1 .
B21 B26 H26 121.1 .
B29 B26 H26 121.9 .
B19 B25 B26 104.4(6) .
B19 B25 B20 58.4(5) .
B26 B25 B20 60.1(5) .
B19 B25 B24 58.0(5) .
B26 B25 B24 107.5(6) .
B20 B25 B24 106.9(6) .
B19 B25 B29 104.1(6) .
B26 B25 B29 60.5(5) .
B20 B25 B29 108.2(6) .
B24 B25 B29 59.5(5) .
B19 B25 H25 125.4 .
B26 B25 H25 122.1 .
B20 B25 H25 121.7 .
B24 B25 H25 122.5 .
B29 B25 H25 122.2 .
O1 C7 C2 110.4(6) .
O1 C7 H7A 109.7 .
C2 C7 H7A 109.6 .
O1 C7 H7B 108.6 .
C2 C7 H7B 108.9 .
H7A C7 H7B 109.5 .
C13 C15 H15A 109.9 .
C13 C15 H15B 109.3 .
H15A C15 H15B 109.3 .
C13 C15 H15C 109.2 .
H15A C15 H15C 109.6 .
H15B C15 H15C 109.5 .
B27 B28 B24 106.8(6) .
B27 B28 B23 106.7(6) .
B24 B28 B23 59.4(5) .
B27 B28 B22 59.2(5) .
B24 B28 B22 107.6(6) .
B23 B28 B22 60.2(5) .
B27 B28 B29 59.9(5) .
B24 B28 B29 59.6(5) .
B23 B28 B29 107.3(6) .
B22 B28 B29 107.8(6) .
B27 B28 H28 122.8 .
B24 B28 H28 122.3 .
B23 B28 H28 122.1 .
B22 B28 H28 121.6 .
B29 B28 H28 122.0 .
B27 B21 B22 59.6(5) .
B27 B21 C17 106.6(7) .
B22 B21 C17 60.1(6) .
B27 B21 B20 107.0(7) .
B22 B21 B20 108.2(7) .
C17 B21 B20 59.6(5) .
B27 B21 B26 60.0(5) .
B22 B21 B26 108.0(7) .
C17 B21 B26 106.6(7) .
B20 B21 B26 59.2(5) .
B27 B21 H21 122.6 .
B22 B21 H21 121.2 .
C17 B21 H21 122.3 .
B20 B21 H21 122.1 .
B26 B21 H21 122.5 .
Cl2 C18 Cl2 113.9(8) 2
Cl2 C18 H18 108.7 2
Cl2 C18 H18 108.8 .
B27 B22 B21 60.2(5) .
B27 B22 C17 107.0(7) .
B21 B22 C17 60.1(6) .
B27 B22 B28 60.0(5) .
B21 B22 B28 108.4(6) .
C17 B22 B28 106.6(7) .
B27 B22 B23 106.9(7) .
B21 B22 B23 107.0(7) .
C17 B22 B23 58.4(5) .
B28 B22 B23 59.7(5) .
B27 B22 H22 121.7 .
B21 B22 H22 121.6 .
C17 B22 H22 123.3 .
B28 B22 H22 121.4 .
B23 B22 H22 123.0 .

loop_
_geom_bond_atom_site_label_1
_geom_bond_atom_site_label_2
_geom_bond_distance
_geom_bond_site_symmetry_2
Bi1 C1 2.175(7) .
Bi1 O2 2.393(5) .
Bi1 O1 2.410(5) .
Bi1 Cl1 2.4930(18) .
O2 C12 1.442(8) .
O2 C13 1.475(8) .
C5 C6 1.382(10) .
C5 C4 1.394(11) .
C5 H5 0.9592 .
C17 B19 1.689(13) .
C17 B23 1.738(13) .
C17 B20 1.766(13) .
C17 B21 1.774(14) .
C17 B22 1.775(15) .
C17 H17 1.1000 .
C3 C2 1.370(11) .
C3 C4 1.376(12) .
C3 H3 0.9602 .
C2 C1 1.400(10) .
C2 C7 1.502(11) .
O1 C7 1.441(9) .
O1 C8 1.483(9) .
C9 C8 1.501(12) .
C9 H9A 0.9600 .
C9 H9B 0.9594 .
C9 H9C 0.9603 .
B24 B19 1.690(11) .
B24 B23 1.761(13) .
B24 B29 1.771(12) .
B24 B28 1.776(12) .
B24 B25 1.785(12) .
B24 H24 1.1000 .
C6 C1 1.385(10) .
C6 C12 1.491(10) .
C16 C13 1.496(10) .
C16 H16A 0.9594 .
C16 H16B 0.9593 .
C16 H16C 0.9605 .
C14 C13 1.510(13) .
C14 H14A 0.9601 .
C14 H14B 0.9587 .
C14 H14C 0.9607 .
C4 H4 0.9593 .
B27 B22 1.758(14) .
B27 B21 1.769(14) .
B27 B28 1.773(12) .
B27 B26 1.776(13) .
B27 B29 1.778(14) .
B27 H27 1.0998 .
C13 C15 1.517(12) .
B19 B20 1.688(11) .
B19 B25 1.699(12) .
B19 B23 1.702(12) .
B19 H19 1.1000 .
B23 B28 1.778(13) .
B23 B22 1.788(14) .
B23 H23 1.0999 .
C12 H12A 0.9601 .
C12 H12B 0.9596 .
C10 C8 1.525(13) .
C10 H10A 0.9590 .
C10 H10B 0.9594 .
C10 H10C 0.9586 .
C11 C8 1.510(12) .
C11 H11A 0.9602 .
C11 H11B 0.9601 .
C11 H11C 0.9596 .
B29 B26 1.785(14) .
B29 B25 1.785(12) .
B29 B28 1.787(13) .
B29 H29 1.1000 .
B20 B26 1.760(13) .
B20 B25 1.761(12) .
B20 B21 1.778(13) .
B20 H20 1.1001 .
B26 B25 1.757(13) .
B26 B21 1.784(14) .
B26 H26 1.0999 .
B25 H25 1.1002 .
C7 H7A 0.9596 .
C7 H7B 0.9592 .
C15 H15A 0.9599 .
C15 H15B 0.9613 .
C15 H15C 0.9594 .
Cl2 C18 1.733(8) .
B28 B22 1.786(14) .
B28 H28 1.1001 .
B21 B22 1.771(13) .
B21 H21 1.1000 .
C18 Cl2 1.733(8) 2
C18 H18 0.9700 .
B22 H22 1.1000 .
